data_4116040
loop_
_publ_author_name
'Justine P. Roth'
'Scott Lovell'
'James M. Mayer'

_publ_contact_author
;
James M. Mayer
Departement of Chemistry
University of Washington
Box 351700
Seattle
WA 98195-1700
USA
;
_publ_contact_author_email mayer@chem.washington.edu
_publ_contact_author_fax '(206) 865-8665'
_publ_contact_author_phone '(206) 543-2083'
_publ_section_title
;
 Intrinsic Barriers for Electron and Hydrogen Atom Transfer Reactions of
 Biomimetic Iron Complexes
;
_journal_name_full 'Journal of the American Chemical Society'
_journal_page_first 5486
_journal_page_last 5498
_journal_paper_doi 10.1021/ja9941328
_journal_volume 122
_journal_year 2000
_chemical_formula_moiety 'C18 H29 Fe N12^2+^ 2ClO4^-^'
_chemical_formula_sum 'C18 H29 Cl2 Fe N12 O8'
_chemical_formula_weight 668.28
_chemical_name_systematic
; 
 ? 
;
_space_group_IT_number 29
_symmetry_cell_setting orthorhombic
_symmetry_space_group_name_Hall 'P 2c -2ac'
_symmetry_space_group_name_H-M 'P c a 21'
_atom_sites_solution_hydrogens geom
_atom_sites_solution_primary direct
_atom_sites_solution_secondary difmap
_audit_creation_method SHELXL-97
_cell_angle_alpha 90.00
_cell_angle_beta 90.00
_cell_angle_gamma 90.00
_cell_formula_units_Z 4
_cell_length_a 13.2140(2)
_cell_length_b 13.4070(3)
_cell_length_c 15.7310(3)
_cell_measurement_reflns_used 560
_cell_measurement_temperature 298(2)
_cell_volume 2786.91(9)
_computing_cell_refinement 'HKL SCALEPACK'
_computing_data_collection KappaCCD
_computing_data_reduction DENZO
_computing_molecular_graphics 'maXus, Zortep'
_computing_publication_material 'SHELXL-97 (Sheldrick, 1997)'
_computing_structure_refinement 'SHELXL-97 (Sheldrick, 1997)'
_computing_structure_solution SIR92
_diffrn_ambient_temperature 298(2)
_diffrn_measured_fraction_theta_full 0.966
_diffrn_measured_fraction_theta_max 0.966
_diffrn_measurement_device_type 'Nonius KappaCCD'
_diffrn_measurement_method '\w scans and \f scans'
_diffrn_radiation_monochromator graphite
_diffrn_radiation_source 'fine-focus sealed tube'
_diffrn_radiation_type MoK\a
_diffrn_radiation_wavelength 0.71070
_diffrn_reflns_av_R_equivalents 0.0480
_diffrn_reflns_av_sigmaI/netI 0.0481
_diffrn_reflns_limit_h_max 16
_diffrn_reflns_limit_h_min -17
_diffrn_reflns_limit_k_max 19
_diffrn_reflns_limit_k_min -19
_diffrn_reflns_limit_l_max 22
_diffrn_reflns_limit_l_min -22
_diffrn_reflns_number 63346
_diffrn_reflns_theta_full 30.50
_diffrn_reflns_theta_max 30.50
_diffrn_reflns_theta_min 2.16
_exptl_absorpt_coefficient_mu 0.799
_exptl_absorpt_correction_T_max 0.9687
_exptl_absorpt_correction_T_min 0.8073
_exptl_absorpt_correction_type Scalepack
_exptl_crystal_colour green
_exptl_crystal_density_diffrn 1.593
_exptl_crystal_description plate
_exptl_crystal_F_000 1380
_exptl_crystal_size_max 0.28
_exptl_crystal_size_mid 0.19
_exptl_crystal_size_min 0.04
_refine_diff_density_max 0.631
_refine_diff_density_min -0.677
_refine_diff_density_rms 0.124
_refine_ls_abs_structure_details 'Flack H D (1983), Acta Cryst. A39, 876-881'
_refine_ls_abs_structure_Flack 0.48(3)
_refine_ls_extinction_method none
_refine_ls_goodness_of_fit_ref 1.030
_refine_ls_hydrogen_treatment 'H atoms riding'
_refine_ls_matrix_type full
_refine_ls_number_parameters 371
_refine_ls_number_reflns 7807
_refine_ls_number_restraints 1
_refine_ls_restrained_S_all 1.030
_refine_ls_R_factor_all 0.0904
_refine_ls_R_factor_gt 0.0504
_refine_ls_shift/su_max 1.223
_refine_ls_shift/su_mean 0.190
_refine_ls_structure_factor_coef Fsqd
_refine_ls_weighting_details 'w=1/[\s^2^(Fo^2^)+(0.1023P)^2^+0.0000P] where P=(Fo^2^+2Fc^2^)/3'
_refine_ls_weighting_scheme calc
_refine_ls_wR_factor_gt 0.1412
_refine_ls_wR_factor_ref 0.1619
_reflns_number_gt 5011
_reflns_number_total 7807
_reflns_threshold_expression >2sigma(I)
_cod_data_source_file ja9941328_2.cif
_cod_data_source_block shelxl
_cod_depositor_comments
;
The following automatic conversions were performed:

'_refine_ls_weighting_scheme' value 'calc
w=1/[\s^2^(Fo^2^)+(0.1023P)^2^+0.0000P] where P=(Fo^2^+2Fc^2^)/3' was
changed to 'calc'. New tag '_refine_ls_weighting_details' was
created. The value of the new tag was set to
'w=1/[\s^2^(Fo^2^)+(0.1023P)^2^+0.0000P] where P=(Fo^2^+2Fc^2^)/3'.

Automatic conversion script
Id: cif_fix_values 3143 2015-03-26 13:38:13Z robertas 
;
_cod_database_code 4116040

loop_
_symmetry_equiv_pos_as_xyz
'x, y, z'
'-x, -y, z+1/2'
'-x+1/2, y, z+1/2'
'x+1/2, -y, z'

loop_
_atom_site_label
_atom_site_type_symbol
_atom_site_fract_x
_atom_site_fract_y
_atom_site_fract_z
_atom_site_U_iso_or_equiv
_atom_site_adp_type
_atom_site_occupancy
_atom_site_calc_flag
_atom_site_refinement_flags
C1 C 0.3182(3) 0.3900(3) 0.5889(3) 0.0409(11) Uani 1 d .
H1A H 0.2537 0.3525 0.5563 0.045 Uiso 1 d R
H1B H 0.3231 0.3486 0.6379 0.045 Uiso 1 d R
C2 C 0.3154(3) 0.5027(3) 0.6030(4) 0.0461(13) Uani 1 d .
H2A H 0.2500 0.5358 0.5811 0.051 Uiso 1 d R
H2B H 0.3157 0.5272 0.6614 0.051 Uiso 1 d R
C3 C 0.4525(3) 0.4591(3) 0.5251(3) 0.0355(10) Uani 1 d .
C4 C 0.6786(3) 0.3874(3) 0.4106(3) 0.0454(12) Uani 1 d .
H4A H 0.7414 0.3586 0.4405 0.050 Uiso 1 d R
H4B H 0.6707 0.3533 0.3557 0.050 Uiso 1 d R
C5 C 0.6870(3) 0.5027(3) 0.4004(4) 0.0447(13) Uani 1 d .
H5A H 0.6828 0.5321 0.3420 0.049 Uiso 1 d R
H5B H 0.7431 0.5371 0.4223 0.049 Uiso 1 d R
C6 C 0.5494(2) 0.4581(3) 0.4781(3) 0.0301(9) Uani 1 d .
C7 C 0.3267(3) 0.2715(3) 0.3405(4) 0.0501(12) Uani 1 d .
H7A H 0.3265 0.3467 0.3432 0.055 Uiso 1 d R
H7B H 0.2623 0.2458 0.3673 0.055 Uiso 1 d R
C8 C 0.3357(4) 0.2355(4) 0.2492(5) 0.0626(15) Uani 1 d .
H8A H 0.3598 0.2898 0.2079 0.069 Uiso 1 d R
H8B H 0.2679 0.1855 0.2303 0.069 Uiso 1 d R
C9 C 0.4586(3) 0.1706(3) 0.3313(3) 0.0426(10) Uani 1 d .
C10 C 0.6725(3) 0.0856(4) 0.4573(4) 0.0593(14) Uani 1 d .
H10A H 0.6659 0.0605 0.5168 0.065 Uiso 1 d R
H10B H 0.7359 0.1311 0.4827 0.065 Uiso 1 d R
C11 C 0.6813(4) 0.0183(4) 0.3784(4) 0.0668(16) Uani 1 d .
H11A H 0.7613 0.0272 0.3496 0.073 Uiso 1 d R
H11B H 0.6840 -0.0492 0.3981 0.073 Uiso 1 d R
C12 C 0.5521(3) 0.1181(3) 0.3626(3) 0.0384(10) Uani 1 d .
C13 C 0.3152(3) 0.0937(3) 0.5427(4) 0.0554(13) Uani 1 d .
H13A H 0.3323 0.0522 0.4911 0.061 Uiso 1 d R
H13B H 0.2541 0.1360 0.5292 0.061 Uiso 1 d R
C14 C 0.2995(3) 0.0221(3) 0.6189(4) 0.0534(12) Uani 1 d .
H14A H 0.2310 0.0359 0.6448 0.059 Uiso 1 d R
H14B H 0.3049 -0.0510 0.6038 0.059 Uiso 1 d R
C15 C 0.4346(3) 0.1235(3) 0.6385(3) 0.0376(10) Uani 1 d .
C16 C 0.6708(3) 0.2601(4) 0.6602(4) 0.0529(13) Uani 1 d .
H16A H 0.7344 0.2357 0.6265 0.058 Uiso 1 d R
H16B H 0.6685 0.3404 0.6527 0.058 Uiso 1 d R
C17 C 0.6618(4) 0.2184(4) 0.7517(4) 0.0654(14) Uani 1 d .
H17A H 0.6440 0.2849 0.7951 0.072 Uiso 1 d R
H17B H 0.7196 0.1934 0.7778 0.072 Uiso 1 d R
C18 C 0.5297(3) 0.1686(3) 0.6683(3) 0.0348(9) Uani 1 d .
Cl1 Cl 0.45543(6) 0.50612(15) 0.25287(14) 0.0652(3) Uani 1 d .
Cl2 Cl 0.49447(11) -0.18011(7) 0.50521(17) 0.0670(3) Uani 1 d .
Fe1 Fe 0.49944(4) 0.24962(2) 0.49877(8) 0.03049(12) Uani 1 d .
N1 N 0.4112(2) 0.3733(2) 0.5385(2) 0.0314(8) Uani 1 d .
N2 N 0.4035(3) 0.5383(3) 0.5544(3) 0.0471(10) Uani 1 d .
H2 H 0.4213 0.6011 0.5421 0.052 Uiso 1 d R
N3 N 0.5873(2) 0.3709(2) 0.4630(2) 0.0364(9) Uani 1 d .
N4 N 0.5999(3) 0.5372(3) 0.4497(3) 0.0459(10) Uani 1 d .
H4 H 0.5788 0.6009 0.4571 0.051 Uiso 1 d R
N5 N 0.4170(3) 0.2298(3) 0.3843(2) 0.0363(8) Uani 1 d .
N6 N 0.4175(3) 0.1587(3) 0.2543(3) 0.0590(10) Uani 1 d .
H6 H 0.4518 0.1322 0.2033 0.065 Uiso 1 d R
N7 N 0.5856(3) 0.1498(3) 0.4374(3) 0.0431(9) Uani 1 d .
N8 N 0.5987(3) 0.0471(3) 0.3210(3) 0.0616(11) Uani 1 d .
N9 N 0.5770(2) 0.2264(3) 0.6173(3) 0.0377(8) Uani 1 d .
N10 N 0.5751(3) 0.1521(3) 0.7431(3) 0.0602(11) Uani 1 d .
H10 H 0.5458 0.1253 0.7933 0.066 Uiso 1 d R
N11 N 0.4050(2) 0.1515(3) 0.5640(3) 0.0387(8) Uani 1 d .
N12 N 0.3805(3) 0.0561(3) 0.6767(3) 0.0553(10) Uani 1 d .
H12 H 0.3924 0.0317 0.7332 0.061 Uiso 1 d R
O1 O 0.5155(3) 0.4214(4) 0.2654(4) 0.0808(14) Uani 1 d .
O2 O 0.5187(3) 0.5916(5) 0.2373(4) 0.0915(17) Uani 1 d .
O3 O 0.3953(4) 0.5264(4) 0.3253(5) 0.123(2) Uani 1 d .
O4 O 0.3940(4) 0.4898(4) 0.1801(5) 0.118(2) Uani 1 d .
O5 O 0.4154(5) -0.2382(4) 0.5428(6) 0.169(4) Uani 1 d .
O6 O 0.5725(5) -0.2386(5) 0.4794(8) 0.196(5) Uani 1 d .
O7 O 0.4547(5) -0.1202(5) 0.4393(5) 0.132(2) Uani 1 d .
O8 O 0.5365(5) -0.1151(4) 0.5650(5) 0.1126(17) Uani 1 d .

loop_
_atom_site_aniso_label
_atom_site_aniso_U_11
_atom_site_aniso_U_22
_atom_site_aniso_U_33
_atom_site_aniso_U_23
_atom_site_aniso_U_13
_atom_site_aniso_U_12
C1 0.0335(18) 0.047(3) 0.042(3) 0.004(2) 0.0113(17) -0.0042(15)
C2 0.039(2) 0.054(3) 0.045(3) -0.003(2) 0.014(2) 0.0063(15)
C3 0.0327(18) 0.037(2) 0.037(3) 0.000(2) 0.0029(16) 0.0015(15)
C4 0.0345(19) 0.055(3) 0.047(3) 0.002(2) 0.0146(18) -0.0029(16)
C5 0.038(2) 0.050(3) 0.046(3) 0.003(2) 0.006(2) -0.0121(15)
C6 0.0299(17) 0.032(2) 0.028(3) 0.0018(17) 0.0038(14) -0.0019(14)
C7 0.045(2) 0.057(3) 0.048(3) 0.001(2) -0.017(2) 0.0067(17)
C8 0.069(3) 0.056(3) 0.062(4) -0.004(2) -0.033(3) 0.0164(19)
C9 0.051(2) 0.043(2) 0.034(3) 0.002(2) -0.0119(19) 0.0065(18)
C10 0.072(3) 0.065(3) 0.041(3) -0.010(2) -0.017(2) 0.028(2)
C11 0.086(3) 0.071(3) 0.044(3) -0.011(3) -0.013(3) 0.045(3)
C12 0.055(2) 0.036(2) 0.024(2) -0.0022(17) -0.0009(17) 0.0121(17)
C13 0.061(2) 0.050(3) 0.055(4) 0.013(2) -0.015(2) -0.0297(19)
C14 0.050(2) 0.057(3) 0.053(3) 0.013(2) -0.008(2) -0.0197(17)
C15 0.0453(18) 0.034(2) 0.033(3) 0.0004(17) 0.0000(16) -0.0052(15)
C16 0.047(2) 0.057(3) 0.055(4) 0.000(2) -0.011(2) -0.0115(18)
C17 0.076(3) 0.076(3) 0.044(3) 0.012(3) -0.026(3) -0.011(2)
C18 0.0418(16) 0.036(2) 0.027(2) 0.0041(18) -0.0021(16) 0.0029(15)
Cl1 0.0467(4) 0.0894(7) 0.0594(5) 0.0247(5) -0.0022(7) -0.0008(6)
Cl2 0.0728(6) 0.0460(4) 0.0823(8) -0.0022(9) -0.0071(5) 0.0009(7)
Fe1 0.0375(2) 0.02781(18) 0.02613(18) 0.0002(3) -0.00099(13) -0.0001(2)
N1 0.0305(13) 0.0332(18) 0.030(2) 0.0026(14) 0.0054(12) 0.0001(12)
N2 0.0447(17) 0.036(2) 0.060(3) -0.0007(18) 0.0174(17) 0.0066(15)
N3 0.0308(13) 0.0376(19) 0.041(3) 0.0034(16) 0.0088(14) 0.0019(13)
N4 0.0426(16) 0.038(2) 0.057(3) 0.0051(18) 0.0107(17) -0.0029(15)
N5 0.0428(17) 0.0362(19) 0.030(2) 0.0003(16) -0.0009(15) 0.0077(13)
N6 0.080(2) 0.062(2) 0.035(2) -0.012(2) -0.018(2) 0.0164(19)
N7 0.0483(16) 0.041(2) 0.040(2) -0.0051(18) -0.0099(16) 0.0183(14)
N8 0.080(2) 0.064(2) 0.041(2) -0.018(2) -0.009(2) 0.0336(19)
N9 0.0409(16) 0.0365(19) 0.036(2) 0.0021(17) -0.0079(16) -0.0019(13)
N10 0.062(2) 0.076(3) 0.043(3) 0.015(2) -0.018(2) -0.016(2)
N11 0.0481(17) 0.0336(18) 0.034(2) 0.0081(16) -0.0071(15) -0.0062(13)
N12 0.064(2) 0.060(2) 0.042(2) 0.0173(19) -0.0112(18) -0.0191(17)
O1 0.066(2) 0.087(3) 0.090(4) 0.023(3) -0.015(2) 0.0114(19)
O2 0.073(2) 0.106(4) 0.096(4) 0.040(3) 0.020(3) -0.012(2)
O3 0.099(3) 0.131(4) 0.137(6) 0.016(4) 0.071(4) 0.004(3)
O4 0.102(3) 0.134(4) 0.116(5) 0.016(4) -0.061(4) 0.018(3)
O5 0.159(5) 0.084(3) 0.263(11) 0.021(5) 0.086(6) -0.028(3)
O6 0.128(4) 0.124(5) 0.337(14) -0.100(7) -0.008(8) 0.049(4)
O7 0.155(5) 0.135(5) 0.107(6) -0.007(4) -0.058(5) 0.043(4)
O8 0.172(4) 0.082(4) 0.083(4) -0.006(3) -0.022(4) -0.003(4)

loop_
_atom_type_symbol
_atom_type_description
_atom_type_scat_dispersion_real
_atom_type_scat_dispersion_imag
_atom_type_scat_source
C C 0.0033 0.0016 'International Tables Vol C Tables 4.2.6.8 and 6.1.1.4'
H H 0.0000 0.0000 'International Tables Vol C Tables 4.2.6.8 and 6.1.1.4'
Cl Cl 0.1484 0.1585 'International Tables Vol C Tables 4.2.6.8 and 6.1.1.4'
Fe Fe 0.3463 0.8444 'International Tables Vol C Tables 4.2.6.8 and 6.1.1.4'
N N 0.0061 0.0033 'International Tables Vol C Tables 4.2.6.8 and 6.1.1.4'
O O 0.0106 0.0060 'International Tables Vol C Tables 4.2.6.8 and 6.1.1.4'

loop_
_geom_angle_atom_site_label_1
_geom_angle_atom_site_label_2
_geom_angle_atom_site_label_3
_geom_angle
N1 C1 C2 104.4(3)
N1 C1 H1A 108.7
C2 C1 H1A 119.6
N1 C1 H1B 106.8
C2 C1 H1B 117.5
H1A C1 H1B 99.3
N2 C2 C1 103.1(3)
N2 C2 H2A 110.5
C1 C2 H2A 113.5
N2 C2 H2B 112.1
C1 C2 H2B 118.0
H2A C2 H2B 100.0
N1 C3 N2 116.8(3)
N1 C3 C6 116.1(4)
N2 C3 C6 127.2(4)
N3 C4 C5 105.3(3)
N3 C4 H4A 110.3
C5 C4 H4A 111.2
N3 C4 H4B 109.5
C5 C4 H4B 112.3
H4A C4 H4B 108.2
N4 C5 C4 101.7(3)
N4 C5 H5A 108.6
C4 C5 H5A 118.7
N4 C5 H5B 105.8
C4 C5 H5B 120.4
H5A C5 H5B 100.8
N3 C6 N4 117.7(3)
N3 C6 C3 115.8(4)
N4 C6 C3 126.5(4)
N5 C7 C8 104.8(4)
N5 C7 H7A 111.0
C8 C7 H7A 110.9
N5 C7 H7B 110.8
C8 C7 H7B 110.6
H7A C7 H7B 108.7
N6 C8 C7 102.9(4)
N6 C8 H8A 107.3
C7 C8 H8A 113.4
N6 C8 H8B 100.1
C7 C8 H8B 111.5
H8A C8 H8B 119.2
N5 C9 N6 119.4(4)
N5 C9 C12 115.5(4)
N6 C9 C12 125.1(4)
N7 C10 C11 103.4(4)
N7 C10 H10A 109.2
C11 C10 H10A 124.4
N7 C10 H10B 110.1
C11 C10 H10B 123.7
H10A C10 H10B 85.1
N8 C11 C10 106.6(3)
N8 C11 H11A 114.3
C10 C11 H11A 108.9
N8 C11 H11B 118.4
C10 C11 H11B 107.2
H11A C11 H11B 101.0
N8 C12 N7 121.3(4)
N8 C12 C9 124.2(4)
N7 C12 C9 114.5(4)
N11 C13 C14 105.1(4)
N11 C13 H13A 107.2
C14 C13 H13A 108.1
N11 C13 H13B 113.6
C14 C13 H13B 113.8
H13A C13 H13B 108.6
N12 C14 C13 100.8(3)
N12 C14 H14A 110.1
C13 C14 H14A 108.6
N12 C14 H14B 113.1
C13 C14 H14B 114.2
H14A C14 H14B 109.6
N11 C15 N12 117.1(4)
N11 C15 C18 115.4(4)
N12 C15 C18 127.4(4)
N9 C16 C17 104.5(4)
N9 C16 H16A 110.2
C17 C16 H16A 114.8
N9 C16 H16B 103.3
C17 C16 H16B 117.2
H16A C16 H16B 106.1
N10 C17 C16 101.2(4)
N10 C17 H17A 111.6
C16 C17 H17A 106.7
N10 C17 H17B 117.9
C16 C17 H17B 118.6
H17A C17 H17B 100.7
N9 C18 N10 115.6(4)
N9 C18 C15 117.8(4)
N10 C18 C15 126.6(4)
O1 Cl1 O3 111.2(4)
O1 Cl1 O4 108.2(4)
O3 Cl1 O4 111.0(3)
O1 Cl1 O2 109.90(19)
O3 Cl1 O2 108.1(4)
O4 Cl1 O2 108.5(4)
O6 Cl2 O8 105.0(5)
O6 Cl2 O7 113.0(6)
O8 Cl2 O7 106.7(3)
O6 Cl2 O5 111.3(4)
O8 Cl2 O5 110.6(5)
O7 Cl2 O5 109.9(5)
N7 Fe1 N3 94.28(15)
N7 Fe1 N11 98.97(10)
N3 Fe1 N11 164.40(16)
N7 Fe1 N1 167.39(16)
N3 Fe1 N1 77.00(7)
N11 Fe1 N1 91.09(13)
N7 Fe1 N5 78.40(15)
N3 Fe1 N5 98.94(16)
N11 Fe1 N5 91.80(15)
N1 Fe1 N5 93.80(13)
N7 Fe1 N9 92.89(15)
N3 Fe1 N9 94.71(14)
N11 Fe1 N9 76.52(14)
N1 Fe1 N9 96.86(14)
N5 Fe1 N9 164.28(9)
C3 N1 C1 107.7(3)
C3 N1 Fe1 114.6(2)
C1 N1 Fe1 137.1(2)
C3 N2 C2 107.9(4)
C3 N2 H2 123.3
C2 N2 H2 128.7
C6 N3 C4 106.5(3)
C6 N3 Fe1 116.2(2)
C4 N3 Fe1 136.4(3)
C6 N4 C5 108.7(4)
C6 N4 H4 123.7
C5 N4 H4 127.4
C9 N5 C7 106.1(4)
C9 N5 Fe1 114.3(3)
C7 N5 Fe1 139.3(3)
C9 N6 C8 105.2(4)
C9 N6 H6 126.3
C8 N6 H6 122.4
C12 N7 C10 105.2(4)
C12 N7 Fe1 116.8(3)
C10 N7 Fe1 137.1(4)
C12 N8 C11 103.5(4)
C18 N9 C16 107.9(4)
C18 N9 Fe1 113.5(3)
C16 N9 Fe1 138.5(3)
C18 N10 C17 109.5(4)
C18 N10 H10 127.6
C17 N10 H10 118.3
C15 N11 C13 107.5(4)
C15 N11 Fe1 116.7(3)
C13 N11 Fe1 135.3(3)
C15 N12 C14 109.2(4)
C15 N12 H12 125.1
C14 N12 H12 125.7

loop_
_geom_bond_atom_site_label_1
_geom_bond_atom_site_label_2
_geom_bond_distance
C1 N1 1.480(4)
C1 C2 1.527(5)
C1 H1A 1.1145
C1 H1B 0.9521
C2 N2 1.472(6)
C2 H2A 1.0308
C2 H2B 0.9757
C3 N1 1.291(5)
C3 N2 1.327(6)
C3 C6 1.479(3)
C4 N3 1.477(5)
C4 C5 1.559(5)
C4 H4A 1.0291
C4 H4B 0.9827
C5 N4 1.464(6)
C5 H5A 1.0012
C5 H5B 0.9386
C6 N3 1.293(5)
C6 N4 1.329(5)
C7 N5 1.487(5)
C7 C8 1.521(9)
C7 H7A 1.0091
C7 H7B 1.0103
C8 N6 1.494(6)
C8 H8A 1.0264
C8 H8B 1.1578
C9 N5 1.276(6)
C9 N6 1.336(7)
C9 C12 1.504(6)
C10 N7 1.470(5)
C10 C11 1.538(8)
C10 H10A 0.9985
C10 H10B 1.1107
C11 N8 1.468(6)
C11 H11A 1.1563
C11 H11B 0.9572
C12 N8 1.309(5)
C12 N7 1.326(6)
C13 N11 1.456(5)
C13 C14 1.549(7)
C13 H13A 1.0097
C13 H13B 1.0092
C14 N12 1.476(6)
C14 H14A 1.0097
C14 H14B 1.0109
C15 N11 1.291(6)
C15 N12 1.300(6)
C15 C18 1.471(6)
C16 N9 1.481(6)
C16 C17 1.548(9)
C16 H16A 1.0461
C16 H16B 1.0835
C17 N10 1.456(6)
C17 H17A 1.1473
C17 H17B 0.9297
C18 N9 1.279(6)
C18 N10 1.339(7)
Cl1 O1 1.400(5)
Cl1 O3 1.416(6)
Cl1 O4 1.420(6)
Cl1 O2 1.440(6)
Cl2 O6 1.358(6)
Cl2 O8 1.397(7)
Cl2 O7 1.413(7)
Cl2 O5 1.431(6)
Fe1 N7 2.005(4)
Fe1 N3 2.076(3)
Fe1 N11 2.084(3)
Fe1 N1 2.121(3)
Fe1 N5 2.121(4)
Fe1 N9 2.151(4)
N2 H2 0.8954
N4 H4 0.9059
N6 H6 0.9876
N10 H10 0.9501
N12 H12 0.9604

loop_
_geom_hbond_atom_site_label_D
_geom_hbond_atom_site_label_H
_geom_hbond_atom_site_label_A
_geom_hbond_distance_DH
_geom_hbond_distance_HA
_geom_hbond_distance_DA
_geom_hbond_angle_DHA
_geom_hbond_site_symmetry_A
N2 H2 O5 0.90 2.16 3.007(7) 158.3 1_565
N4 H4 O6 0.91 2.18 3.063(7) 164.2 1_565
N6 H6 O8 0.99 2.19 3.096(9) 151.1 2_654
N12 H12 N8 0.96 1.74 2.673(4) 162.0 2_655
N10 H10 O7 0.95 2.30 3.140(9) 147.5 2_655

loop_
_geom_torsion_atom_site_label_1
_geom_torsion_atom_site_label_2
_geom_torsion_atom_site_label_3
_geom_torsion_atom_site_label_4
_geom_torsion
N1 C1 C2 N2 3.5(5)
N3 C4 C5 N4 0.8(5)
N1 C3 C6 N3 -6.6(4)
N2 C3 C6 N3 173.6(5)
N1 C3 C6 N4 172.8(5)
N2 C3 C6 N4 -7.0(5)
N5 C7 C8 N6 12.0(5)
N7 C10 C11 N8 -1.1(6)
N5 C9 C12 N8 172.4(4)
N6 C9 C12 N8 -6.9(8)
N5 C9 C12 N7 -7.9(7)
N6 C9 C12 N7 172.7(5)
N11 C13 C14 N12 4.2(5)
N9 C16 C17 N10 10.2(6)
N11 C15 C18 N9 -3.7(6)
N12 C15 C18 N9 173.0(4)
N11 C15 C18 N10 179.4(5)
N12 C15 C18 N10 -4.0(8)
N2 C3 N1 C1 -2.5(5)
C6 C3 N1 C1 177.7(3)
N2 C3 N1 Fe1 -175.3(3)
C6 C3 N1 Fe1 5.0(4)
C2 C1 N1 C3 -1.0(5)
C2 C1 N1 Fe1 169.4(3)
N7 Fe1 N1 C3 -49.1(7)
N3 Fe1 N1 C3 -2.0(3)
N11 Fe1 N1 C3 167.9(3)
N5 Fe1 N1 C3 -100.3(3)
N9 Fe1 N1 C3 91.3(3)
N7 Fe1 N1 C1 141.1(6)
N3 Fe1 N1 C1 -171.8(4)
N11 Fe1 N1 C1 -2.0(4)
N5 Fe1 N1 C1 89.9(4)
N9 Fe1 N1 C1 -78.6(4)
N1 C3 N2 C2 4.9(6)
C6 C3 N2 C2 -175.3(3)
C1 C2 N2 C3 -4.9(5)
N4 C6 N3 C4 -3.6(5)
C3 C6 N3 C4 175.9(3)
N4 C6 N3 Fe1 -174.6(3)
C3 C6 N3 Fe1 4.8(4)
C5 C4 N3 C6 1.4(5)
C5 C4 N3 Fe1 169.7(3)
N7 Fe1 N3 C6 169.0(3)
N11 Fe1 N3 C6 -42.8(6)
N1 Fe1 N3 C6 -1.8(3)
N5 Fe1 N3 C6 90.1(3)
N9 Fe1 N3 C6 -97.7(3)
N7 Fe1 N3 C4 1.5(4)
N11 Fe1 N3 C4 149.7(5)
N1 Fe1 N3 C4 -169.3(4)
N5 Fe1 N3 C4 -77.4(4)
N9 Fe1 N3 C4 94.8(4)
N3 C6 N4 C5 4.3(6)
C3 C6 N4 C5 -175.1(3)
C4 C5 N4 C6 -2.8(5)
N6 C9 N5 C7 0.1(6)
C12 C9 N5 C7 -179.3(4)
N6 C9 N5 Fe1 -174.7(4)
C12 C9 N5 Fe1 5.9(5)
C8 C7 N5 C9 -8.1(5)
C8 C7 N5 Fe1 164.7(4)
N7 Fe1 N5 C9 -2.3(3)
N3 Fe1 N5 C9 90.3(3)
N11 Fe1 N5 C9 -101.1(3)
N1 Fe1 N5 C9 167.7(3)
N9 Fe1 N5 C9 -59.6(9)
N7 Fe1 N5 C7 -174.6(5)
N3 Fe1 N5 C7 -82.1(5)
N11 Fe1 N5 C7 86.6(5)
N1 Fe1 N5 C7 -4.6(5)
N9 Fe1 N5 C7 128.0(6)
N5 C9 N6 C8 8.0(7)
C12 C9 N6 C8 -172.6(5)
C7 C8 N6 C9 -11.9(6)
N8 C12 N7 C10 -3.3(6)
C9 C12 N7 C10 177.0(4)
N8 C12 N7 Fe1 -174.4(4)
C9 C12 N7 Fe1 5.9(6)
C11 C10 N7 C12 2.4(5)
C11 C10 N7 Fe1 170.7(4)
N3 Fe1 N7 C12 -100.6(4)
N11 Fe1 N7 C12 87.7(4)
N1 Fe1 N7 C12 -54.9(8)
N5 Fe1 N7 C12 -2.3(3)
N9 Fe1 N7 C12 164.5(4)
N3 Fe1 N7 C10 92.1(5)
N11 Fe1 N7 C10 -79.6(5)
N1 Fe1 N7 C10 137.8(6)
N5 Fe1 N7 C10 -169.6(5)
N9 Fe1 N7 C10 -2.8(5)
N7 C12 N8 C11 2.5(6)
C9 C12 N8 C11 -177.9(5)
C10 C11 N8 C12 -0.5(6)
N10 C18 N9 C16 -1.2(6)
C15 C18 N9 C16 -178.5(4)
N10 C18 N9 Fe1 -179.9(3)
C15 C18 N9 Fe1 2.9(5)
C17 C16 N9 C18 -6.1(6)
C17 C16 N9 Fe1 172.0(4)
N7 Fe1 N9 C18 -99.8(3)
N3 Fe1 N9 C18 165.7(3)
N11 Fe1 N9 C18 -1.2(3)
N1 Fe1 N9 C18 88.2(3)
N5 Fe1 N9 C18 -44.1(9)
N7 Fe1 N9 C16 82.2(5)
N3 Fe1 N9 C16 -12.3(5)
N11 Fe1 N9 C16 -179.2(5)
N1 Fe1 N9 C16 -89.8(5)
N5 Fe1 N9 C16 137.9(6)
N9 C18 N10 C17 8.7(6)
C15 C18 N10 C17 -174.3(5)
C16 C17 N10 C18 -11.4(6)
N12 C15 N11 C13 -1.5(6)
C18 C15 N11 C13 175.5(4)
N12 C15 N11 Fe1 -174.5(3)
C18 C15 N11 Fe1 2.5(5)
C14 C13 N11 C15 -2.1(5)
C14 C13 N11 Fe1 169.1(4)
N7 Fe1 N11 C15 90.1(4)
N3 Fe1 N11 C15 -57.8(6)
N1 Fe1 N11 C15 -97.6(3)
N5 Fe1 N11 C15 168.6(3)
N9 Fe1 N11 C15 -0.8(3)
N7 Fe1 N11 C13 -80.5(4)
N3 Fe1 N11 C13 131.7(5)
N1 Fe1 N11 C13 91.8(4)
N5 Fe1 N11 C13 -2.0(4)
N9 Fe1 N11 C13 -171.4(5)
N11 C15 N12 C14 4.5(6)
C18 C15 N12 C14 -172.0(5)
C13 C14 N12 C15 -5.1(5)
